data_7063290
loop_
_publ_author_name
'El Bakri, Youness'
'Siddique, Sabir Ali'
'Mohamed, Shaaban K.'
'Sarfraz, Muhammad'
'Abuelizz, Hatem A.'
'Al-Salahi, Rashad'
'Mague, Joel T.'
'Ahmed, Eman A.'

_publ_section_title
;
 Synthesis, investigation of the crystal structure, DFT calculations, and
 in silico medicinal potential of hydrazono- and aminomethylene
 substituted pyrazolidine-3,5-diones as potential anticancer scaffolds
;
_journal_issue 28
_journal_name_full 'New Journal of Chemistry'
_journal_page_first 12591
_journal_page_last 12608
_journal_paper_doi 10.1039/D4NJ01839G
_journal_volume 48
_journal_year 2024
_chemical_absolute_configuration ad
_chemical_formula_moiety 'C15 H11 Br N4 O2'
_chemical_formula_sum 'C15 H11 Br N4 O2'
_chemical_formula_weight 359.19
_chemical_name_systematic (<i>Z</i>)-4-(2-(4-bromophenyl)hydrazineylidene)-1-phenylpyrazolidine-3,5-dione
_space_group_crystal_system monoclinic
_space_group_IT_number 7
_space_group_name_Hall 'P -2yc'
_space_group_name_H-M_alt 'P 1 c 1'
_atom_sites_solution_hydrogens mixed
_atom_sites_solution_primary dual
_atom_sites_solution_secondary difmap
_audit_creation_method SHELXL-2019/1
_audit_update_record
;
2024-04-20 deposited with the CCDC.	2024-06-13 downloaded from the CCDC.
;
_cell_angle_alpha 90
_cell_angle_beta 94.755(4)
_cell_angle_gamma 90
_cell_formula_units_Z 2
_cell_length_a 16.1068(17)
_cell_length_b 5.7977(6)
_cell_length_c 7.4341(8)
_cell_measurement_reflns_used 9684
_cell_measurement_temperature 125.(2)
_cell_measurement_theta_max 32.0623
_cell_measurement_theta_min 2.5379
_cell_volume 691.82(13)
_computing_cell_refinement '<i>SAINT</i> (Bruker, 2021)'
_computing_data_collection '<i>APEX4</i> (Bruker, 2021)'
_computing_data_reduction '<i>SAINT</i> (Bruker, 2021)'
_computing_molecular_graphics '<i>DIAMOND</i> (Brandenburg & Putz, 2012)'
_computing_publication_material '<i>SHELXTL</i> (Bruker, 2021)'
_computing_structure_refinement '<i>SHELXL-2018/1</i> (Sheldrick, 2015<i>b</i>)'
_computing_structure_solution '<i>SHELXT</i> (Sheldrick, 2015<i>a</i>)'
_diffrn_ambient_temperature 125(2)
_diffrn_detector_area_resol_mean 7.3910
_diffrn_measured_fraction_theta_full 0.999
_diffrn_measured_fraction_theta_max 0.997
_diffrn_measurement_device 'Bruker D8 QUEST PHOTON 3 diffractometer'
_diffrn_measurement_device_type 'Bruker D8 QUEST PHOTON 3 diffractometer'
_diffrn_measurement_method '\f and \w scans'
_diffrn_radiation_monochromator graphite
_diffrn_radiation_type MoK\a
_diffrn_radiation_wavelength 0.71073
_diffrn_reflns_av_R_equivalents 0.0493
_diffrn_reflns_av_unetI/netI 0.0394
_diffrn_reflns_Laue_measured_fraction_full 0.999
_diffrn_reflns_Laue_measured_fraction_max 0.997
_diffrn_reflns_limit_h_max 24
_diffrn_reflns_limit_h_min -24
_diffrn_reflns_limit_k_max 8
_diffrn_reflns_limit_k_min -8
_diffrn_reflns_limit_l_max 11
_diffrn_reflns_limit_l_min -11
_diffrn_reflns_number 28969
_diffrn_reflns_point_group_measured_fraction_full 0.989
_diffrn_reflns_point_group_measured_fraction_max 0.987
_diffrn_reflns_theta_full 32.100
_diffrn_reflns_theta_max 32.131
_diffrn_reflns_theta_min 2.538
_diffrn_source 'fine-focus sealed tube'
_diffrn_source_current 30.0
_diffrn_source_power 1.50
_diffrn_source_voltage 50
_exptl_absorpt_coefficient_mu 2.984
_exptl_absorpt_correction_T_max 0.92
_exptl_absorpt_correction_T_min 0.47
_exptl_absorpt_correction_type numerical
_exptl_absorpt_process_details '<i>SADABS</i> (Krause <i>et al.</i>, 2015)'
_exptl_crystal_colour orange
_exptl_crystal_density_diffrn 1.724
_exptl_crystal_density_method 'not measured'
_exptl_crystal_description plate
_exptl_crystal_F_000 360
_exptl_crystal_size_max 0.322
_exptl_crystal_size_mid 0.174
_exptl_crystal_size_min 0.030
_exptl_transmission_factor_max 0.616
_exptl_transmission_factor_min 0.317
_refine_diff_density_max 1.215
_refine_diff_density_min -0.477
_refine_diff_density_rms 0.110
_refine_ls_abs_structure_details
;
 Refined as an inversion twin.
;
_refine_ls_abs_structure_Flack 0.046(12)
_refine_ls_extinction_method none
_refine_ls_goodness_of_fit_ref 1.094
_refine_ls_hydrogen_treatment mixed
_refine_ls_matrix_type full
_refine_ls_number_parameters 208
_refine_ls_number_reflns 4805
_refine_ls_number_restraints 4
_refine_ls_restrained_S_all 1.094
_refine_ls_R_factor_all 0.0485
_refine_ls_R_factor_gt 0.0419
_refine_ls_shift/su_max 0.000
_refine_ls_shift/su_mean 0.000
_refine_ls_structure_factor_coef Fsqd
_refine_ls_weighting_details 'w=1/[\s^2^(Fo^2^)+(0.0640P)^2^+0.1076P] where P=(Fo^2^+2Fc^2^)/3'
_refine_ls_weighting_scheme calc
_refine_ls_wR_factor_gt 0.1060
_refine_ls_wR_factor_ref 0.1092
_reflns_Friedel_coverage 0.977
_reflns_Friedel_fraction_full 0.979
_reflns_Friedel_fraction_max 0.977
_reflns_number_gt 4278
_reflns_number_total 4805
_reflns_threshold_expression 'I > 2\s(I)'
_publcif_datablock.id {400f9b57-2044-4ccd-9b02-0a24087acf1b}

_cod_data_source_file d4nj01839g2.cif
_cod_data_source_block skm361a_a
_cod_depositor_comments 'Adding full bibliography for 7063290--7063291.cif.'
_cod_original_sg_symbol_H-M 'P c'
_cod_database_code 7063290
_shelx_shelxl_version_number 2019/1
_shelx_space_group_comment
;
The symmetry employed for this shelxl refinement is uniquely defined
by the following loop, which should always be used as a source of
symmetry information in preference to the above space-group names.
They are only intended as comments.
;
_shelx_estimated_absorpt_t_min 0.447
_shelx_estimated_absorpt_t_max 0.916
_iucr_geom_hbonds_special_details
;
Cg2 and Cg3 are , respectively, the centroids of the C1...C6 and 
C10...C15 benzene rings.
;
_publcif_funding_html
;
;

loop_
_space_group_symop_operation_xyz
'x, y, z'
'x, -y, z+1/2'

loop_
_atom_site_label
_atom_site_type_symbol
_atom_site_fract_x
_atom_site_fract_y
_atom_site_fract_z
_atom_site_U_iso_or_equiv
_atom_site_adp_type
_atom_site_occupancy
_atom_site_site_symmetry_order
_atom_site_calc_flag
_atom_site_refinement_flags_posn
_atom_site_refinement_flags_adp
_atom_site_refinement_flags_occupancy
_atom_site_disorder_assembly
_atom_site_disorder_group
Br1 Br 0.92070(4) 0.13745(9) 0.71107(5) 0.03740(15) Uani 1 1 d . . . . .
O1 O 0.38761(18) 0.3909(4) 0.5655(4) 0.0193(5) Uani 1 1 d . . . . .
O2 O 0.48684(18) 1.0612(5) 0.2897(4) 0.0218(5) Uani 1 1 d . . . . .
N1 N 0.33421(18) 0.7549(5) 0.4900(4) 0.0150(5) Uani 1 1 d . . . . .
N2 N 0.36192(19) 0.9503(5) 0.3932(4) 0.0160(5) Uani 1 1 d D . . . .
H2A H 0.366(4) 1.079(7) 0.461(8) 0.033(15) Uiso 1 1 d D . . . .
N3 N 0.5450(2) 0.6153(5) 0.4417(4) 0.0171(5) Uani 1 1 d . . . . .
N4 N 0.5633(2) 0.4156(5) 0.5156(4) 0.0180(5) Uani 1 1 d D . . . .
H4A H 0.520(4) 0.336(13) 0.555(13) 0.07(3) Uiso 1 1 d D . . . .
C1 C 0.2501(2) 0.7449(6) 0.5268(4) 0.0138(5) Uani 1 1 d . . . . .
C2 C 0.2205(2) 0.5576(6) 0.6225(5) 0.0179(6) Uani 1 1 d . . . . .
H2 H 0.257195 0.436866 0.663623 0.021 Uiso 1 1 calc R U . . .
C3 C 0.1373(2) 0.5506(7) 0.6565(5) 0.0201(7) Uani 1 1 d . . . . .
H3 H 0.117213 0.422746 0.720014 0.024 Uiso 1 1 calc R U . . .
C4 C 0.0825(2) 0.7268(7) 0.5997(5) 0.0197(6) Uani 1 1 d . . . . .
H4 H 0.025500 0.719662 0.623677 0.024 Uiso 1 1 calc R U . . .
C5 C 0.1129(2) 0.9151(6) 0.5063(5) 0.0187(6) Uani 1 1 d . . . . .
H5 H 0.076283 1.037126 0.467691 0.022 Uiso 1 1 calc R U . . .
C6 C 0.1960(2) 0.9247(6) 0.4697(5) 0.0166(6) Uani 1 1 d . . . . .
H6 H 0.216165 1.052635 0.406210 0.020 Uiso 1 1 calc R U . . .
C7 C 0.3945(2) 0.5876(6) 0.5043(5) 0.0148(6) Uani 1 1 d . . . . .
C8 C 0.4678(2) 0.6876(6) 0.4308(5) 0.0157(6) Uani 1 1 d . . . . .
C9 C 0.4453(2) 0.9155(6) 0.3629(5) 0.0168(6) Uani 1 1 d . . . . .
C10 C 0.6467(2) 0.3444(6) 0.5452(5) 0.0171(6) Uani 1 1 d . . . . .
C11 C 0.6626(2) 0.1305(6) 0.6255(5) 0.0195(6) Uani 1 1 d . . . . .
H11 H 0.617975 0.030822 0.649413 0.023 Uiso 1 1 calc R U . . .
C12 C 0.7450(3) 0.0644(7) 0.6705(5) 0.0213(7) Uani 1 1 d . . . . .
H12 H 0.757181 -0.081099 0.725276 0.026 Uiso 1 1 calc R U . . .
C13 C 0.8089(2) 0.2128(7) 0.6346(5) 0.0218(7) Uani 1 1 d . . . . .
C14 C 0.7935(2) 0.4229(7) 0.5478(6) 0.0223(7) Uani 1 1 d . . . . .
H14 H 0.838284 0.519630 0.519677 0.027 Uiso 1 1 calc R U . . .
C15 C 0.7114(2) 0.4885(7) 0.5029(5) 0.0195(6) Uani 1 1 d . . . . .
H15 H 0.699474 0.631254 0.443457 0.023 Uiso 1 1 calc R U . . .

loop_
_atom_site_aniso_label
_atom_site_aniso_U_11
_atom_site_aniso_U_22
_atom_site_aniso_U_33
_atom_site_aniso_U_23
_atom_site_aniso_U_13
_atom_site_aniso_U_12
Br1 0.02316(19) 0.0505(3) 0.0376(2) 0.0011(2) -0.00299(14) 0.0137(2)
O1 0.0232(13) 0.0116(11) 0.0229(13) 0.0024(9) 0.0012(10) 0.0024(9)
O2 0.0196(12) 0.0190(12) 0.0271(14) 0.0058(10) 0.0037(10) -0.0008(9)
N1 0.0177(13) 0.0080(11) 0.0193(13) 0.0022(9) 0.0009(10) 0.0003(9)
N2 0.0195(13) 0.0082(11) 0.0203(14) 0.0019(10) 0.0017(11) 0.0002(9)
N3 0.0167(13) 0.0173(13) 0.0169(13) -0.0020(10) -0.0004(10) 0.0017(10)
N4 0.0151(13) 0.0164(13) 0.0222(14) 0.0011(10) 0.0005(11) 0.0010(10)
C1 0.0176(14) 0.0107(13) 0.0129(13) -0.0008(10) 0.0001(11) 0.0003(10)
C2 0.0219(16) 0.0143(14) 0.0176(15) 0.0015(11) 0.0023(12) 0.0023(12)
C3 0.0214(17) 0.0177(16) 0.0214(16) 0.0034(12) 0.0031(13) -0.0016(12)
C4 0.0175(15) 0.0204(16) 0.0213(17) 0.0003(12) 0.0020(12) 0.0011(12)
C5 0.0195(16) 0.0170(15) 0.0194(16) -0.0001(11) 0.0010(12) 0.0028(11)
C6 0.0193(15) 0.0125(14) 0.0178(15) 0.0018(11) 0.0006(12) 0.0018(11)
C7 0.0181(15) 0.0110(13) 0.0149(14) -0.0009(10) -0.0005(11) 0.0016(10)
C8 0.0149(15) 0.0140(13) 0.0181(15) 0.0015(11) 0.0005(12) 0.0009(11)
C9 0.0187(15) 0.0141(14) 0.0172(15) 0.0004(11) -0.0009(12) 0.0007(11)
C10 0.0141(14) 0.0181(15) 0.0187(16) -0.0013(11) -0.0003(11) 0.0010(11)
C11 0.0218(17) 0.0153(15) 0.0213(17) -0.0013(11) 0.0005(13) -0.0003(11)
C12 0.0258(17) 0.0183(16) 0.0194(16) 0.0004(12) 0.0001(13) 0.0067(13)
C13 0.0177(16) 0.0289(18) 0.0185(17) -0.0018(13) -0.0003(12) 0.0046(13)
C14 0.0167(16) 0.0261(18) 0.0241(17) 0.0014(14) 0.0023(13) -0.0009(13)
C15 0.0198(16) 0.0188(16) 0.0197(15) 0.0033(12) 0.0011(12) 0.0003(11)

loop_
_atom_type_symbol
_atom_type_description
_atom_type_scat_dispersion_real
_atom_type_scat_dispersion_imag
_atom_type_scat_source
C C 0.0033 0.0016 'International Tables Vol C Tables 4.2.6.8 and 6.1.1.4'
H H 0.0000 0.0000 'International Tables Vol C Tables 4.2.6.8 and 6.1.1.4'
Br Br -0.2901 2.4595 'International Tables Vol C Tables 4.2.6.8 and 6.1.1.4'
N N 0.0061 0.0033 'International Tables Vol C Tables 4.2.6.8 and 6.1.1.4'
O O 0.0106 0.0060 'International Tables Vol C Tables 4.2.6.8 and 6.1.1.4'

loop_
_geom_angle_atom_site_label_1
_geom_angle_atom_site_label_2
_geom_angle_atom_site_label_3
_geom_angle
_geom_angle_site_symmetry_1
_geom_angle_site_symmetry_3
_geom_angle_publ_flag
C7 N1 C1 130.1(3) . . ?
C7 N1 N2 110.5(3) . . ?
C1 N1 N2 118.4(3) . . ?
C9 N2 N1 108.1(3) . . ?
C9 N2 H2A 101(5) . . ?
N1 N2 H2A 113(4) . . ?
N4 N3 C8 119.3(3) . . ?
N3 N4 C10 120.4(3) . . ?
N3 N4 H4A 116(6) . . ?
C10 N4 H4A 124(6) . . ?
C6 C1 C2 120.1(3) . . ?
C6 C1 N1 119.7(3) . . ?
C2 C1 N1 120.2(3) . . ?
C3 C2 C1 119.3(3) . . ?
C3 C2 H2 120.3 . . ?
C1 C2 H2 120.3 . . ?
C2 C3 C4 121.5(3) . . ?
C2 C3 H3 119.3 . . ?
C4 C3 H3 119.3 . . ?
C3 C4 C5 118.8(3) . . ?
C3 C4 H4 120.6 . . ?
C5 C4 H4 120.6 . . ?
C6 C5 C4 120.7(3) . . ?
C6 C5 H5 119.7 . . ?
C4 C5 H5 119.7 . . ?
C5 C6 C1 119.7(3) . . ?
C5 C6 H6 120.2 . . ?
C1 C6 H6 120.2 . . ?
O1 C7 N1 126.6(3) . . ?
O1 C7 C8 127.1(3) . . ?
N1 C7 C8 106.2(3) . . ?
N3 C8 C9 121.4(3) . . ?
N3 C8 C7 130.0(3) . . ?
C9 C8 C7 107.8(3) . . ?
O2 C9 N2 122.5(3) . . ?
O2 C9 C8 130.5(3) . . ?
N2 C9 C8 106.9(3) . . ?
C11 C10 C15 121.2(3) . . ?
C11 C10 N4 118.0(3) . . ?
C15 C10 N4 120.8(3) . . ?
C10 C11 C12 119.0(4) . . ?
C10 C11 H11 120.5 . . ?
C12 C11 H11 120.5 . . ?
C13 C12 C11 119.4(4) . . ?
C13 C12 H12 120.3 . . ?
C11 C12 H12 120.3 . . ?
C12 C13 C14 121.9(4) . . ?
C12 C13 Br1 120.1(3) . . ?
C14 C13 Br1 118.0(3) . . ?
C15 C14 C13 118.7(4) . . ?
C15 C14 H14 120.7 . . ?
C13 C14 H14 120.7 . . ?
C14 C15 C10 119.8(3) . . ?
C14 C15 H15 120.1 . . ?
C10 C15 H15 120.1 . . ?

loop_
_geom_bond_atom_site_label_1
_geom_bond_atom_site_label_2
_geom_bond_distance
_geom_bond_site_symmetry_2
_geom_bond_publ_flag
Br1 C13 1.895(4) . ?
O1 C7 1.236(4) . ?
O2 C9 1.232(4) . ?
N1 C7 1.370(4) . ?
N1 C1 1.406(4) . ?
N1 N2 1.433(4) . ?
N2 C9 1.395(5) . ?
N2 H2A 0.897(14) . ?
N3 N4 1.304(4) . ?
N3 C8 1.310(5) . ?
N4 C10 1.405(5) . ?
N4 H4A 0.908(15) . ?
C1 C6 1.401(5) . ?
C1 C2 1.403(5) . ?
C2 C3 1.384(5) . ?
C2 H2 0.9500 . ?
C3 C4 1.394(5) . ?
C3 H3 0.9500 . ?
C4 C5 1.404(5) . ?
C4 H4 0.9500 . ?
C5 C6 1.390(5) . ?
C5 H5 0.9500 . ?
C6 H6 0.9500 . ?
C7 C8 1.460(5) . ?
C8 C9 1.450(5) . ?
C10 C11 1.391(5) . ?
C10 C15 1.392(5) . ?
C11 C12 1.396(5) . ?
C11 H11 0.9500 . ?
C12 C13 1.384(6) . ?
C12 H12 0.9500 . ?
C13 C14 1.391(6) . ?
C14 C15 1.390(5) . ?
C14 H14 0.9500 . ?
C15 H15 0.9500 . ?

loop_
_geom_hbond_atom_site_label_D
_geom_hbond_atom_site_label_H
_geom_hbond_atom_site_label_A
_geom_hbond_distance_DH
_geom_hbond_distance_HA
_geom_hbond_distance_DA
_geom_hbond_angle_DHA
_geom_hbond_site_symmetry_A
_geom_hbond_publ_flag
N2 H2A O1 0.897(14) 1.99(2) 2.872(4) 167(6) 1_565 yes
N4 H4A O2 0.908(15) 2.56(9) 2.866(4) 101(6) 1_545 yes
C2 H2 O1 0.95 2.30 2.923(5) 123 . yes
C3 H3 Cg2 0.95 2.77 3.452(4) 129 2_565 y
C6 H6 Cg2 0.95 2.88 3.600(4) 134 2_574 y
C11 H11 O2 0.95 2.49 3.363(5) 153 2_565 yes
C12 H12 Cg3 0.95 3.00 3.710(4) 133 2_555 y
C15 H15 Cg3 0.95 2.77 3.402(4) 125 2_564 y

loop_
_geom_torsion_atom_site_label_1
_geom_torsion_atom_site_label_2
_geom_torsion_atom_site_label_3
_geom_torsion_atom_site_label_4
_geom_torsion
_geom_torsion_site_symmetry_1
_geom_torsion_site_symmetry_2
_geom_torsion_site_symmetry_3
_geom_torsion_site_symmetry_4
_geom_torsion_publ_flag
C7 N1 N2 C9 -6.5(4) . . . . ?
C1 N1 N2 C9 -176.3(3) . . . . ?
C8 N3 N4 C10 -173.6(3) . . . . ?
C7 N1 C1 C6 -167.8(3) . . . . ?
N2 N1 C1 C6 -0.4(4) . . . . ?
C7 N1 C1 C2 13.1(5) . . . . ?
N2 N1 C1 C2 -179.4(3) . . . . ?
C6 C1 C2 C3 1.3(5) . . . . ?
N1 C1 C2 C3 -179.7(3) . . . . ?
C1 C2 C3 C4 -0.8(6) . . . . ?
C2 C3 C4 C5 -0.1(6) . . . . ?
C3 C4 C5 C6 0.6(6) . . . . ?
C4 C5 C6 C1 -0.1(5) . . . . ?
C2 C1 C6 C5 -0.8(5) . . . . ?
N1 C1 C6 C5 -179.9(3) . . . . ?
C1 N1 C7 O1 -5.0(6) . . . . ?
N2 N1 C7 O1 -173.2(3) . . . . ?
C1 N1 C7 C8 174.3(3) . . . . ?
N2 N1 C7 C8 6.1(4) . . . . ?
N4 N3 C8 C9 175.1(3) . . . . ?
N4 N3 C8 C7 6.0(6) . . . . ?
O1 C7 C8 N3 -14.0(6) . . . . ?
N1 C7 C8 N3 166.7(4) . . . . ?
O1 C7 C8 C9 175.8(4) . . . . ?
N1 C7 C8 C9 -3.5(4) . . . . ?
N1 N2 C9 O2 -176.5(3) . . . . ?
N1 N2 C9 C8 4.0(4) . . . . ?
N3 C8 C9 O2 8.9(6) . . . . ?
C7 C8 C9 O2 -179.9(4) . . . . ?
N3 C8 C9 N2 -171.6(3) . . . . ?
C7 C8 C9 N2 -0.4(4) . . . . ?
N3 N4 C10 C11 179.6(3) . . . . ?
N3 N4 C10 C15 2.5(5) . . . . ?
C15 C10 C11 C12 2.6(6) . . . . ?
N4 C10 C11 C12 -174.6(3) . . . . ?
C10 C11 C12 C13 0.1(6) . . . . ?
C11 C12 C13 C14 -2.7(6) . . . . ?
C11 C12 C13 Br1 175.1(3) . . . . ?
C12 C13 C14 C15 2.7(6) . . . . ?
Br1 C13 C14 C15 -175.3(3) . . . . ?
C13 C14 C15 C10 0.0(6) . . . . ?
C11 C10 C15 C14 -2.7(6) . . . . ?
N4 C10 C15 C14 174.4(4) . . . . ?

loop_
_publcif_info_exptl_table_extra_item
sin_theta_over_lambda_max

loop_
_publcif_info_exptl_table_header_item
?
